data_2217566
loop_
_publ_author_name
'Li, Ji'
'Liu, Jun'
'Peng, Hui-Qing'

_publ_section_title
;
 Ethyl 4-nitrophenylacetate
;
_journal_coeditor_code IS2259
_journal_issue 2
_journal_name_full 'Acta Crystallographica Section E'
_journal_page_first o443
_journal_page_last o443
_journal_paper_doi 10.1107/S1600536807066184
_journal_volume 64
_journal_year 2008
_chemical_formula_iupac 'C10 H11 N O4'
_chemical_formula_moiety 'C10 H11 N O4'
_chemical_formula_sum 'C10 H11 N O4'
_chemical_formula_weight 209.20
_chemical_name_systematic
;
Ethyl 4-nitrophenylacetate
;
_space_group_IT_number 29
_symmetry_cell_setting orthorhombic
_symmetry_space_group_name_Hall 'P 2c -2ac'
_symmetry_space_group_name_H-M 'P c a 21'
_atom_sites_solution_hydrogens geom
_atom_sites_solution_primary direct
_atom_sites_solution_secondary difmap
_audit_creation_method SHELXL-97
_cell_angle_alpha 90.00
_cell_angle_beta 90.00
_cell_angle_gamma 90.00
_cell_formula_units_Z 8
_cell_length_a 15.9132(13)
_cell_length_b 5.2298(4)
_cell_length_c 24.878(2)
_cell_measurement_reflns_used 1377
_cell_measurement_temperature 292(2)
_cell_measurement_theta_max 20.89
_cell_measurement_theta_min 2.69
_cell_volume 2070.4(3)
_computing_cell_refinement 'SAINT (Bruker, 2001)'
_computing_data_collection 'SMART (Bruker, 2001)'
_computing_data_reduction 'SAINT (Bruker, 2001)'
_computing_molecular_graphics 'SHELXTL (Bruker, 2001)'
_computing_publication_material 'SHELXTL (Bruker, 2001)'
_computing_structure_refinement 'SHELXL97 (Sheldrick, 1997)'
_computing_structure_solution 'SHELXS97 (Sheldrick, 1997)'
_diffrn_ambient_temperature 292(2)
_diffrn_measured_fraction_theta_full 0.998
_diffrn_measured_fraction_theta_max 0.998
_diffrn_measurement_device_type 'Bruker SMART CCD area-detector'
_diffrn_measurement_method '\f and \w scans'
_diffrn_radiation_monochromator graphite
_diffrn_radiation_source 'fine-focus sealed tube'
_diffrn_radiation_type MoK\a
_diffrn_radiation_wavelength 0.71073
_diffrn_reflns_av_R_equivalents 0.0649
_diffrn_reflns_av_sigmaI/netI 0.0498
_diffrn_reflns_limit_h_max 20
_diffrn_reflns_limit_h_min -15
_diffrn_reflns_limit_k_max 6
_diffrn_reflns_limit_k_min -6
_diffrn_reflns_limit_l_max 31
_diffrn_reflns_limit_l_min -31
_diffrn_reflns_number 13522
_diffrn_reflns_theta_full 27.00
_diffrn_reflns_theta_max 27.00
_diffrn_reflns_theta_min 1.64
_exptl_absorpt_coefficient_mu 0.105
_exptl_absorpt_correction_T_max 0.9979
_exptl_absorpt_correction_T_min 0.9592
_exptl_absorpt_correction_type multi-scan
_exptl_absorpt_process_details '(<i>SADABS</i>; Sheldrick, 2001)'
_exptl_crystal_colour colorless
_exptl_crystal_density_diffrn 1.342
_exptl_crystal_density_method 'not measured'
_exptl_crystal_description plate
_exptl_crystal_F_000 880
_exptl_crystal_size_max 0.40
_exptl_crystal_size_mid 0.04
_exptl_crystal_size_min 0.02
_refine_diff_density_max 0.129
_refine_diff_density_min -0.145
_refine_ls_extinction_method none
_refine_ls_goodness_of_fit_ref 1.006
_refine_ls_hydrogen_treatment constr
_refine_ls_matrix_type full
_refine_ls_number_parameters 273
_refine_ls_number_reflns 2318
_refine_ls_number_restraints 1
_refine_ls_restrained_S_all 1.006
_refine_ls_R_factor_all 0.0954
_refine_ls_R_factor_gt 0.0503
_refine_ls_shift/su_max 0.004
_refine_ls_shift/su_mean 0.001
_refine_ls_structure_factor_coef Fsqd
_refine_ls_weighting_details 'calc w=1/[\s^2^(Fo^2^)+(0.0579P)^2^] where P=(Fo^2^+2Fc^2^)/3'
_refine_ls_weighting_scheme calc
_refine_ls_wR_factor_gt 0.1063
_refine_ls_wR_factor_ref 0.1217
_reflns_number_gt 1422
_reflns_number_total 2318
_reflns_threshold_expression >2sigma(I)
_cod_data_source_file is2259.cif
_cod_data_source_block I
_cod_depositor_comments
;
The following automatic conversions were performed:
'_symmetry_cell_setting' value 'Orthorhombic' changed to 'orthorhombic'
according to '/home/saulius/struct/CIF-dictionaries/cif_core.dic'
dictionary named 'cif_core.dic' version 2.4.1 from
2010-06-29.

'_geom_hbond_publ_flag' value 'Y' changed to 'y' according to
'/home/saulius/struct/CIF-dictionaries/cif_core.dic' dictionary named
'cif_core.dic' version 2.4.1 from 2010-06-29.

Automatic conversion script
Id: cif_fix_enum 1527 2010-12-29 10:47:43Z saulius 

The following automatic conversions were performed:

'_symmetry_cell_setting' value 'Orthorhombic' changed to
'orthorhombic' according to
/home/saulius/struct/CIF-dictionaries/cif_core.dic dictionary named
'cif_core.dic' version 2.4.1 from
2010-06-29.

'_geom_hbond_publ_flag' value 'Y' changed to 'y'
according to /home/saulius/struct/CIF-dictionaries/cif_core.dic
dictionary named 'cif_core.dic' version 2.4.1 from 2010-06-29.

Automatic conversion script
Id: cif_fix_values 1715 2011-07-08 13:25:40Z adriana 
;
_cod_database_code 2217566
_cod_database_fobs_code 2217566

loop_
_symmetry_equiv_pos_as_xyz
'x, y, z'
'-x, -y, z+1/2'
'-x+1/2, y, z+1/2'
'x+1/2, -y, z'

loop_
_atom_site_type_symbol
_atom_site_label
_atom_site_fract_x
_atom_site_fract_y
_atom_site_fract_z
_atom_site_U_iso_or_equiv
_atom_site_adp_type
_atom_site_calc_flag
_atom_site_refinement_flags
_atom_site_occupancy
C C1 1.1982(2) 1.1755(8) 0.18201(15) 0.0473(10) Uani d . 1
C C2 1.1806(3) 1.3761(8) 0.14828(17) 0.0556(11) Uani d . 1
H H2 1.2230 1.4856 0.1368 0.067 Uiso calc R 1
C C3 1.0991(3) 1.4122(8) 0.13180(17) 0.0559(11) Uani d . 1
H H3 1.0864 1.5479 0.1091 0.067 Uiso calc R 1
C C4 1.0354(3) 1.2492(8) 0.14854(17) 0.0521(10) Uani d . 1
C C5 1.0559(3) 1.0479(8) 0.1821(2) 0.0578(12) Uani d . 1
H H5 1.0139 0.9359 0.1930 0.069 Uiso calc R 1
C C6 1.1363(3) 1.0091(8) 0.1995(2) 0.0579(13) Uani d . 1
H H6 1.1492 0.8744 0.2225 0.069 Uiso calc R 1
C C7 0.9459(3) 1.2913(9) 0.13058(18) 0.0629(13) Uani d . 1
H H7A 0.9096 1.2882 0.1619 0.076 Uiso calc R 1
H H7B 0.9415 1.4598 0.1145 0.076 Uiso calc R 1
C C8 0.9148(3) 1.0963(9) 0.09078(17) 0.0527(11) Uani d . 1
C C9 0.7949(3) 0.9750(9) 0.0399(2) 0.0682(15) Uani d . 1
H H9A 0.7939 0.8004 0.0531 0.082 Uiso calc R 1
H H9B 0.8261 0.9790 0.0064 0.082 Uiso calc R 1
C C10 0.7077(3) 1.0715(12) 0.0316(2) 0.0842(17) Uani d . 1
H H10A 0.6768 1.0582 0.0646 0.126 Uiso calc R 1
H H10B 0.6805 0.9713 0.0043 0.126 Uiso calc R 1
H H10C 0.7097 1.2471 0.0204 0.126 Uiso calc R 1
C C11 0.9635(2) 0.3428(7) 0.32274(15) 0.0467(10) Uani d . 1
C C12 0.9473(3) 0.1331(8) 0.35509(17) 0.0541(11) Uani d . 1
H H12 0.9903 0.0220 0.3649 0.065 Uiso calc R 1
C C13 0.8662(3) 0.0924(8) 0.37249(18) 0.0556(11) Uani d . 1
H H13 0.8547 -0.0456 0.3949 0.067 Uiso calc R 1
C C14 0.8017(2) 0.2530(8) 0.35717(15) 0.0469(10) Uani d . 1
C C15 0.8203(3) 0.4571(9) 0.3234(2) 0.0570(12) Uani d . 1
H H15 0.7772 0.5645 0.3122 0.068 Uiso calc R 1
C C16 0.9012(2) 0.5043(8) 0.30617(19) 0.0501(12) Uani d . 1
H H16 0.9131 0.6424 0.2839 0.060 Uiso calc R 1
C C17 0.7135(2) 0.2026(8) 0.37470(17) 0.0561(11) Uani d . 1
H H17A 0.7108 0.0337 0.3908 0.067 Uiso calc R 1
H H17B 0.6774 0.2020 0.3433 0.067 Uiso calc R 1
C C18 0.6801(3) 0.3948(8) 0.41442(17) 0.0494(10) Uani d . 1
C C19 0.5597(3) 0.5179(9) 0.4642(2) 0.0631(14) Uani d . 1
H H19A 0.5581 0.6910 0.4503 0.076 Uiso calc R 1
H H19B 0.5909 0.5186 0.4977 0.076 Uiso calc R 1
C C20 0.4726(3) 0.4214(11) 0.4734(2) 0.0776(15) Uani d . 1
H H20A 0.4414 0.4300 0.4404 0.116 Uiso calc R 1
H H20B 0.4455 0.5249 0.5002 0.116 Uiso calc R 1
H H20C 0.4749 0.2474 0.4856 0.116 Uiso calc R 1
N N1 1.2850(2) 1.1303(8) 0.19950(16) 0.0625(10) Uani d . 1
N N2 1.0504(2) 0.3938(8) 0.30557(16) 0.0594(10) Uani d . 1
O O1 1.3401(2) 1.2661(7) 0.18162(16) 0.0868(11) Uani d . 1
O O2 1.2991(2) 0.9635(9) 0.23154(18) 0.1051(16) Uani d . 1
O O3 0.95456(18) 0.9271(7) 0.07121(13) 0.0671(10) Uani d . 1
O O4 0.83388(17) 1.1435(6) 0.07940(12) 0.0630(8) Uani d . 1
O O5 1.0631(2) 0.5766(7) 0.27657(17) 0.0878(12) Uani d . 1
O O6 1.1065(2) 0.2546(7) 0.32154(15) 0.0766(10) Uani d . 1
O O7 0.71909(18) 0.5709(6) 0.43392(14) 0.0685(9) Uani d . 1
O O8 0.59970(17) 0.3485(6) 0.42567(12) 0.0607(8) Uani d . 1

loop_
_atom_site_aniso_label
_atom_site_aniso_U_11
_atom_site_aniso_U_22
_atom_site_aniso_U_33
_atom_site_aniso_U_12
_atom_site_aniso_U_13
_atom_site_aniso_U_23
C1 0.049(2) 0.048(2) 0.045(2) 0.0003(19) 0.0007(19) -0.0029(18)
C2 0.064(3) 0.048(3) 0.055(2) -0.012(2) 0.006(2) 0.002(2)
C3 0.069(3) 0.043(2) 0.055(3) 0.001(2) -0.006(2) 0.003(2)
C4 0.061(3) 0.041(2) 0.054(2) 0.003(2) 0.003(2) -0.008(2)
C5 0.054(3) 0.049(3) 0.070(3) -0.004(2) 0.004(2) 0.004(2)
C6 0.055(3) 0.051(3) 0.068(4) -0.003(2) 0.008(2) 0.005(2)
C7 0.053(3) 0.054(3) 0.082(4) 0.008(2) -0.004(2) -0.011(2)
C8 0.053(3) 0.055(3) 0.050(2) 0.008(2) 0.003(2) 0.001(2)
C9 0.069(3) 0.072(4) 0.064(4) -0.007(3) -0.014(3) -0.010(2)
C10 0.065(4) 0.104(4) 0.083(4) 0.001(3) -0.020(3) -0.006(3)
C11 0.046(2) 0.047(2) 0.047(2) 0.0012(19) -0.0004(18) -0.0049(18)
C12 0.055(3) 0.049(3) 0.058(2) 0.002(2) -0.002(2) 0.005(2)
C13 0.064(3) 0.046(3) 0.057(3) -0.001(2) 0.010(2) 0.007(2)
C14 0.050(3) 0.040(2) 0.050(2) -0.004(2) 0.0009(19) -0.0081(19)
C15 0.047(3) 0.058(3) 0.066(3) 0.004(2) -0.002(2) -0.002(2)
C16 0.066(3) 0.047(3) 0.037(2) -0.002(2) 0.003(2) 0.0023(17)
C17 0.057(3) 0.048(3) 0.063(3) -0.007(2) 0.006(2) -0.007(2)
C18 0.048(3) 0.044(3) 0.056(3) 0.003(2) 0.004(2) 0.001(2)
C19 0.057(3) 0.077(4) 0.056(3) 0.002(2) 0.007(2) -0.004(2)
C20 0.066(3) 0.096(4) 0.071(3) -0.001(3) 0.013(3) -0.001(3)
N1 0.061(3) 0.069(3) 0.058(2) -0.008(2) -0.002(2) 0.003(2)
N2 0.052(2) 0.065(3) 0.061(2) 0.001(2) 0.0045(19) 0.001(2)
O1 0.059(2) 0.094(3) 0.107(3) -0.0180(19) -0.0037(19) 0.018(2)
O2 0.077(3) 0.126(3) 0.112(4) -0.001(2) -0.013(2) 0.061(3)
O3 0.059(2) 0.067(2) 0.076(3) 0.0100(17) -0.0050(16) -0.023(2)
O4 0.0493(18) 0.066(2) 0.074(2) 0.0083(15) -0.0097(15) -0.0110(16)
O5 0.072(2) 0.087(3) 0.104(3) -0.0159(19) 0.015(2) 0.041(2)
O6 0.055(2) 0.081(3) 0.094(2) 0.0124(17) 0.0080(18) 0.007(2)
O7 0.066(2) 0.062(2) 0.078(2) -0.0127(15) 0.0025(16) -0.0180(19)
O8 0.0560(18) 0.065(2) 0.0611(17) -0.0103(15) 0.0146(15) -0.0113(16)

loop_
_atom_type_symbol
_atom_type_description
_atom_type_scat_dispersion_real
_atom_type_scat_dispersion_imag
_atom_type_scat_source
C C 0.0033 0.0000 'International Tables Vol C Tables 4.2.6.8 and 6.1.1.4'
H H 0.0000 0.0000 'International Tables Vol C Tables 4.2.6.8 and 6.1.1.4'
N N 0.0061 0.0000 'International Tables Vol C Tables 4.2.6.8 and 6.1.1.4'
O O 0.0106 0.0000 'International Tables Vol C Tables 4.2.6.8 and 6.1.1.4'

loop_
_geom_angle_atom_site_label_1
_geom_angle_atom_site_label_2
_geom_angle_atom_site_label_3
_geom_angle
_geom_angle_publ_flag
C2 C1 C6 121.8(4) ?
C2 C1 N1 119.8(4) ?
C6 C1 N1 118.4(4) ?
C3 C2 C1 118.7(4) ?
C3 C2 H2 120.6 ?
C1 C2 H2 120.6 ?
C2 C3 C4 121.0(4) ?
C2 C3 H3 119.5 ?
C4 C3 H3 119.5 ?
C5 C4 C3 118.4(4) ?
C5 C4 C7 120.8(4) ?
C3 C4 C7 120.7(4) ?
C6 C5 C4 121.7(4) ?
C6 C5 H5 119.1 ?
C4 C5 H5 119.1 ?
C5 C6 C1 118.2(4) ?
C5 C6 H6 120.9 ?
C1 C6 H6 120.9 ?
C8 C7 C4 114.0(3) ?
C8 C7 H7A 108.8 ?
C4 C7 H7A 108.8 ?
C8 C7 H7B 108.8 ?
C4 C7 H7B 108.8 ?
H7A C7 H7B 107.7 ?
O3 C8 O4 124.0(4) ?
O3 C8 C7 126.7(4) ?
O4 C8 C7 109.3(4) ?
O4 C9 C10 106.5(4) ?
O4 C9 H9A 110.4 ?
C10 C9 H9A 110.4 ?
O4 C9 H9B 110.4 ?
C10 C9 H9B 110.4 ?
H9A C9 H9B 108.6 ?
C9 C10 H10A 109.5 ?
C9 C10 H10B 109.5 ?
H10A C10 H10B 109.5 ?
C9 C10 H10C 109.5 ?
H10A C10 H10C 109.5 ?
H10B C10 H10C 109.5 ?
C16 C11 C12 122.0(4) ?
C16 C11 N2 118.8(4) ?
C12 C11 N2 119.1(4) ?
C13 C12 C11 118.6(4) ?
C13 C12 H12 120.7 ?
C11 C12 H12 120.7 ?
C12 C13 C14 121.0(4) ?
C12 C13 H13 119.5 ?
C14 C13 H13 119.5 ?
C13 C14 C15 118.4(4) ?
C13 C14 C17 120.7(4) ?
C15 C14 C17 120.8(4) ?
C16 C15 C14 121.6(4) ?
C16 C15 H15 119.2 ?
C14 C15 H15 119.2 ?
C11 C16 C15 118.2(4) ?
C11 C16 H16 120.9 ?
C15 C16 H16 120.9 ?
C14 C17 C18 113.9(3) ?
C14 C17 H17A 108.8 ?
C18 C17 H17A 108.8 ?
C14 C17 H17B 108.8 ?
C18 C17 H17B 108.8 ?
H17A C17 H17B 107.7 ?
O7 C18 O8 123.1(4) n
O7 C18 C17 126.1(4) n
O8 C18 C17 110.8(4) ?
O8 C19 C20 107.6(4) ?
O8 C19 H19A 110.2 ?
C20 C19 H19A 110.2 ?
O8 C19 H19B 110.2 ?
C20 C19 H19B 110.2 ?
H19A C19 H19B 108.5 ?
C19 C20 H20A 109.5 ?
C19 C20 H20B 109.5 ?
H20A C20 H20B 109.5 ?
C19 C20 H20C 109.5 ?
H20A C20 H20C 109.5 ?
H20B C20 H20C 109.5 ?
O2 N1 O1 122.3(4) ?
O2 N1 C1 119.2(4) ?
O1 N1 C1 118.5(4) ?
O5 N2 O6 122.8(4) ?
O5 N2 C11 118.1(4) ?
O6 N2 C11 119.1(4) ?
C8 O4 C9 116.1(3) ?
N2 O5 H6 155.7 ?
C18 O8 C19 116.7(3) ?

loop_
_geom_bond_atom_site_label_1
_geom_bond_atom_site_label_2
_geom_bond_distance
_geom_bond_publ_flag
C1 C2 1.372(6) ?
C1 C6 1.385(5) ?
C1 N1 1.468(5) ?
C2 C3 1.373(5) ?
C2 H2 0.9300 ?
C3 C4 1.388(6) ?
C3 H3 0.9300 ?
C4 C5 1.382(6) ?
C4 C7 1.510(5) ?
C5 C6 1.366(6) ?
C5 H5 0.9300 ?
C6 H6 0.9300 ?
C7 C8 1.505(6) ?
C7 H7A 0.9700 ?
C7 H7B 0.9700 ?
C8 O3 1.192(5) ?
C8 O4 1.341(5) ?
C9 O4 1.458(5) ?
C9 C10 1.491(5) ?
C9 H9A 0.9700 ?
C9 H9B 0.9700 ?
C10 H10A 0.9600 ?
C10 H10B 0.9600 ?
C10 H10C 0.9600 ?
C11 C16 1.365(5) ?
C11 C12 1.385(6) ?
C11 N2 1.471(5) ?
C12 C13 1.378(5) ?
C12 H12 0.9300 ?
C13 C14 1.380(5) ?
C13 H13 0.9300 ?
C14 C15 1.390(6) ?
C14 C17 1.494(5) ?
C15 C16 1.380(6) ?
C15 H15 0.9300 ?
C16 H16 0.9300 ?
C17 C18 1.506(6) ?
C17 H17A 0.9700 ?
C17 H17B 0.9700 ?
C18 O7 1.212(5) n
C18 O8 1.332(5) n
C19 O8 1.452(6) ?
C19 C20 1.493(6) ?
C19 H19A 0.9700 ?
C19 H19B 0.9700 ?
C20 H20A 0.9600 ?
C20 H20B 0.9600 ?
C20 H20C 0.9600 ?
N1 O2 1.202(5) ?
N1 O1 1.212(4) ?
N2 O5 1.215(5) ?
N2 O6 1.219(4) ?

loop_
_geom_hbond_atom_site_label_D
_geom_hbond_atom_site_label_H
_geom_hbond_atom_site_label_A
_geom_hbond_distance_DH
_geom_hbond_distance_HA
_geom_hbond_distance_DA
_geom_hbond_angle_DHA
_geom_hbond_publ_flag
C6 H6 O5 0.93 2.47 3.186(6) 134 y

loop_
_geom_torsion_atom_site_label_1
_geom_torsion_atom_site_label_2
_geom_torsion_atom_site_label_3
_geom_torsion_atom_site_label_4
_geom_torsion
C6 C1 C2 C3 0.3(6)
N1 C1 C2 C3 179.0(3)
C1 C2 C3 C4 -0.3(6)
C2 C3 C4 C5 -0.4(6)
C2 C3 C4 C7 179.5(4)
C3 C4 C5 C6 1.1(7)
C7 C4 C5 C6 -178.9(4)
C4 C5 C6 C1 -1.0(7)
C2 C1 C6 C5 0.3(7)
N1 C1 C6 C5 -178.4(4)
C5 C4 C7 C8 -71.4(5)
C3 C4 C7 C8 108.6(4)
C4 C7 C8 O3 -3.9(7)
C4 C7 C8 O4 177.1(4)
C16 C11 C12 C13 -2.3(6)
N2 C11 C12 C13 177.7(4)
C11 C12 C13 C14 1.5(6)
C12 C13 C14 C15 0.3(6)
C12 C13 C14 C17 177.9(4)
C13 C14 C15 C16 -1.4(6)
C17 C14 C15 C16 -179.0(4)
C12 C11 C16 C15 1.3(6)
N2 C11 C16 C15 -178.7(4)
C14 C15 C16 C11 0.6(6)
C13 C14 C17 C18 110.9(4)
C15 C14 C17 C18 -71.5(5)
C14 C17 C18 O7 -3.5(6)
C14 C17 C18 O8 176.0(3)
C2 C1 N1 O2 175.6(5)
C6 C1 N1 O2 -5.7(6)
C2 C1 N1 O1 -3.2(6)
C6 C1 N1 O1 175.5(4)
C16 C11 N2 O5 -1.0(6)
C12 C11 N2 O5 179.0(4)
C16 C11 N2 O6 177.9(4)
C12 C11 N2 O6 -2.2(6)
O3 C8 O4 C9 -0.9(6)
C7 C8 O4 C9 178.2(4)
C10 C9 O4 C8 -176.9(4)
O6 N2 O5 H6 0.9
C11 N2 O5 H6 179.7
O7 C18 O8 C19 -1.4(6)
C17 C18 O8 C19 179.1(4)
C20 C19 O8 C18 -176.3(4)

loop_
_cod_related_entry_id
_cod_related_entry_database
_cod_related_entry_code
1 ChemSpider 71827
